data_7012077
loop_
_publ_author_name
'Andrei S. Batsanov'
'St\'ephanie M. Cornet'
'Keith B. Dillon'
'Andr\'es E. Goeta'
'Paul Hazendonk'
'Amber L. Thompson'

_publ_section_title
;
 New group 15 compounds containing the
 2,4,6-(CF3)3C6H2&#x00A0;(fluoromes = Ar),
 2,6-(CF3)2C6H3&#x00A0;(fluoroxyl = Ar') or
 2,4-(CF3)2C6H3&#x00A0;(Ar&#x2033;) ligands
;
_journal_issue 24
_journal_name_full 'J. Chem. Soc., Dalton Trans.'
_journal_page_first 4622
_journal_page_last 4628
_journal_paper_doi 10.1039/b207327g
_journal_year 2002
_chemical_formula_sum 'C9 H2 Br2 F9 P'
_chemical_formula_weight 471.90
_chemical_name_systematic ' dibromo-(2,4,6-tris-(trifluoromethyl)-phenyl)-phosphane '
_space_group_IT_number 2
_symmetry_cell_setting triclinic
_symmetry_space_group_name_Hall '-P 1'
_symmetry_space_group_name_H-M 'P -1'
_atom_sites_solution_hydrogens difmap
_atom_sites_solution_primary direct
_atom_sites_solution_secondary difmap
_audit_creation_method SHELXL-97
_cell_angle_alpha 101.39(1)
_cell_angle_beta 98.48(1)
_cell_angle_gamma 90.91(1)
_cell_formula_units_Z 4
_cell_length_a 8.000(1)
_cell_length_b 10.501(1)
_cell_length_c 16.153(2)
_cell_measurement_reflns_used 967
_cell_measurement_temperature 110(2)
_cell_measurement_theta_max 25.4
_cell_measurement_theta_min 12.0
_cell_volume 1314.3(3)
_computing_cell_refinement 'SMART version 5.054 (Bruker, 1998)'
_computing_data_collection 'SMART version 5.054 (Bruker, 1998)'
_computing_data_reduction 'SAINT version 6.02A (Bruker, 1999)'
_computing_molecular_graphics 'SHELXTL version 5.10 (Bruker, 1997)'
_computing_publication_material 'SHELXTL version 5.10 (Bruker, 1997)'
_computing_structure_refinement 'SHELXL-97 (Sheldrick, 1997)'
_computing_structure_solution 'SHELXS-97 (Sheldrick, 1990)'
_diffrn_ambient_temperature 110(2)
_diffrn_detector_area_resol_mean 8
_diffrn_measured_fraction_theta_full 0.982
_diffrn_measured_fraction_theta_max 0.982
_diffrn_measurement_device_type 'SMART 1K CCD area detector'
_diffrn_measurement_method '\w scans'
_diffrn_radiation_monochromator graphite
_diffrn_radiation_source 'fine-focus sealed tube'
_diffrn_radiation_type MoK\a
_diffrn_radiation_wavelength 0.71073
_diffrn_reflns_av_R_equivalents 0.0247
_diffrn_reflns_av_sigmaI/netI 0.0304
_diffrn_reflns_limit_h_max 10
_diffrn_reflns_limit_h_min -10
_diffrn_reflns_limit_k_max 14
_diffrn_reflns_limit_k_min -13
_diffrn_reflns_limit_l_max 21
_diffrn_reflns_limit_l_min -22
_diffrn_reflns_number 16039
_diffrn_reflns_theta_full 29.00
_diffrn_reflns_theta_max 29.00
_diffrn_reflns_theta_min 1.30
_diffrn_standards_decay_% 0
_exptl_absorpt_coefficient_mu 6.385
_exptl_absorpt_correction_T_max 0.2796
_exptl_absorpt_correction_T_min 0.1712
_exptl_absorpt_correction_type multi-scan
_exptl_absorpt_process_details 'SADABS (Sheldrick,1998); R(int)=0.107 before correction'
_exptl_crystal_colour colourless
_exptl_crystal_density_diffrn 2.385
_exptl_crystal_density_meas ?
_exptl_crystal_density_method .
_exptl_crystal_description block
_exptl_crystal_F_000 888
_exptl_crystal_size_max 0.42
_exptl_crystal_size_mid 0.26
_exptl_crystal_size_min 0.22
_refine_diff_density_max 0.790
_refine_diff_density_min -0.754
_refine_diff_density_rms 0.114
_refine_ls_extinction_method none
_refine_ls_goodness_of_fit_ref 1.065
_refine_ls_hydrogen_treatment constr
_refine_ls_matrix_type full
_refine_ls_number_parameters 399
_refine_ls_number_reflns 6864
_refine_ls_number_restraints 36
_refine_ls_restrained_S_all 1.070
_refine_ls_R_factor_all 0.0385
_refine_ls_R_factor_gt 0.0287
_refine_ls_shift/su_max 0.001
_refine_ls_shift/su_mean 0.000
_refine_ls_structure_factor_coef Fsqd
_refine_ls_weighting_details 'calc w=1/[\s^2^(Fo^2^)+(0.0427P)^2^+0.0000P] where P=(Fo^2^+2Fc^2^)/3'
_refine_ls_weighting_scheme calc
_refine_ls_wR_factor_gt 0.0727
_refine_ls_wR_factor_ref 0.0755
_reflns_number_gt 5691
_reflns_number_total 6864
_reflns_threshold_expression I>2\s(I)
_cod_data_source_file b207327g.txt
_cod_data_source_block 1
_cod_depositor_comments
;
The following automatic conversions were performed:
'_symmetry_cell_setting' value 'Triclinic' changed to 'triclinic'
according to '/home/saulius/struct/CIF-dictionaries/cif_core.dic'
dictionary named 'cif_core.dic' version 2.4.1 from 2010-06-29.

Automatic conversion script
Id: cif_fix_enum 1527 2010-12-29 10:47:43Z saulius 
;
_cod_original_sg_symbol_H-M P-1
_cod_database_code 7012077

loop_
_symmetry_equiv_pos_as_xyz
'x, y, z'
'-x, -y, -z'

loop_
_atom_site_label
_atom_site_type_symbol
_atom_site_fract_x
_atom_site_fract_y
_atom_site_fract_z
_atom_site_U_iso_or_equiv
_atom_site_adp_type
_atom_site_occupancy
_atom_site_symmetry_multiplicity
_atom_site_calc_flag
_atom_site_refinement_flags
_atom_site_disorder_assembly
_atom_site_disorder_group
Br1 Br 0.69028(4) 0.46569(3) 0.133048(19) 0.02578(7) Uani 1 1 d . . .
Br2 Br 0.89720(3) 0.77040(3) 0.147537(19) 0.02611(7) Uani 1 1 d . . .
P1 P 0.79831(9) 0.64373(7) 0.22558(5) 0.02101(15) Uani 1 1 d . . .
C1 C 0.6039(3) 0.7284(2) 0.25494(16) 0.0173(5) Uani 1 1 d . . .
C2 C 0.5866(3) 0.7395(3) 0.34218(16) 0.0184(5) Uani 1 1 d . . .
C3 C 0.4657(3) 0.8142(3) 0.37951(17) 0.0191(5) Uani 1 1 d . . .
H3 H 0.4575 0.8193 0.4381 0.023 Uiso 1 1 d R . .
C4 C 0.3568(3) 0.8814(3) 0.33061(17) 0.0197(5) Uani 1 1 d . A .
C5 C 0.3621(3) 0.8678(3) 0.24408(17) 0.0198(5) Uani 1 1 d . . .
H5 H 0.2834 0.9114 0.2108 0.024 Uiso 1 1 d R . .
C6 C 0.4826(3) 0.7912(2) 0.20556(16) 0.0173(5) Uani 1 1 d . . .
C7 C 0.7006(4) 0.6706(3) 0.40154(18) 0.0260(6) Uani 1 1 d . . .
C8 C 0.2293(4) 0.9662(3) 0.37130(18) 0.0259(6) Uani 1 1 d D . .
C9 C 0.4678(3) 0.7899(3) 0.11036(17) 0.0219(5) Uani 1 1 d . . .
F1 F 0.7123(2) 0.54353(17) 0.36721(11) 0.0310(4) Uani 1 1 d . . .
F2 F 0.6431(2) 0.67448(19) 0.47535(11) 0.0370(4) Uani 1 1 d . . .
F3 F 0.8599(2) 0.72326(19) 0.42146(11) 0.0356(4) Uani 1 1 d . . .
F4 F 0.2894(3) 1.0238(2) 0.45112(13) 0.0469(6) Uani 0.96 1 d PD A 1
F5 F 0.0903(3) 0.8994(2) 0.37473(17) 0.0614(7) Uani 0.96 1 d PD A 1
F6 F 0.1853(3) 1.0596(2) 0.32958(15) 0.0605(7) Uani 0.96 1 d PD A 1
F4' F 0.080(2) 0.975(3) 0.327(3) 0.058(9) Uiso 0.04 1 d PD A 2
F5' F 0.270(6) 1.0911(13) 0.3987(11) 0.058(9) Uiso 0.04 1 d PD A 2
F6' F 0.180(4) 0.940(4) 0.4411(6) 0.058(9) Uiso 0.04 1 d PD A 2
F7 F 0.5422(2) 0.89813(16) 0.09637(11) 0.0280(4) Uani 1 1 d . . .
F8 F 0.3044(2) 0.78851(18) 0.07557(10) 0.0304(4) Uani 1 1 d . . .
F9 F 0.5336(2) 0.68796(16) 0.06536(10) 0.0257(3) Uani 1 1 d . . .
Br3 Br 0.38423(3) 1.18829(3) 0.122563(19) 0.02554(7) Uani 1 1 d . . .
Br4 Br 0.17264(4) 1.47078(3) 0.093164(18) 0.02508(7) Uani 1 1 d . . .
P2 P 0.28788(8) 1.36783(7) 0.19345(4) 0.01844(14) Uani 1 1 d . . .
C11 C 0.0964(3) 1.3063(2) 0.23202(15) 0.0153(5) Uani 1 1 d . . .
C12 C -0.0262(3) 1.2065(2) 0.19194(16) 0.0165(5) Uani 1 1 d . . .
C13 C -0.1468(3) 1.1653(2) 0.23677(16) 0.0187(5) Uani 1 1 d . . .
H13 H -0.2276 1.0974 0.2088 0.022 Uiso 1 1 d R . .
C14 C -0.1487(3) 1.2229(3) 0.32138(17) 0.0186(5) Uani 1 1 d . B .
C15 C -0.0353(3) 1.3240(3) 0.36197(16) 0.0188(5) Uani 1 1 d . . .
H15 H -0.0389 1.3646 0.4197 0.023 Uiso 1 1 d R . .
C16 C 0.0852(3) 1.3662(2) 0.31769(16) 0.0166(5) Uani 1 1 d . . .
C17 C -0.0421(3) 1.1318(3) 0.10057(16) 0.0199(5) Uani 1 1 d . . .
C18 C -0.2770(4) 1.1725(3) 0.36815(18) 0.0263(6) Uani 1 1 d D . .
C19 C 0.2018(3) 1.4802(3) 0.36672(17) 0.0224(6) Uani 1 1 d . . .
F11 F 0.0464(2) 1.02253(15) 0.09601(10) 0.0254(3) Uani 1 1 d . . .
F12 F -0.2033(2) 1.09161(17) 0.06930(10) 0.0283(4) Uani 1 1 d . . .
F13 F 0.0099(2) 1.19941(15) 0.04687(9) 0.0235(3) Uani 1 1 d . . .
F14 F -0.2504(4) 1.2187(3) 0.45089(14) 0.0748(12) Uani 0.898(4) 1 d PD B 1
F15 F -0.2783(4) 1.0445(2) 0.35915(18) 0.0577(9) Uani 0.898(4) 1 d PD B 1
F16 F -0.4337(3) 1.1987(4) 0.3393(2) 0.0901(13) Uani 0.898(4) 1 d PD B 1
F14' F -0.3942(14) 1.0890(8) 0.3215(10) 0.0748(12) Uani 0.10 1 d PD B 2
F15' F -0.3581(16) 1.2664(12) 0.4052(6) 0.0577(9) Uani 0.10 1 d PD B 2
F16' F -0.208(2) 1.1097(8) 0.4260(6) 0.0901(13) Uani 0.10 1 d PD B 2
F17 F 0.2032(2) 1.57663(16) 0.32261(11) 0.0288(4) Uani 1 1 d . . .
F18 F 0.3630(2) 1.44876(17) 0.38536(10) 0.0283(4) Uani 1 1 d . . .
F19 F 0.1533(2) 1.53246(17) 0.44160(11) 0.0335(4) Uani 1 1 d . . .

loop_
_atom_site_aniso_label
_atom_site_aniso_U_11
_atom_site_aniso_U_22
_atom_site_aniso_U_33
_atom_site_aniso_U_23
_atom_site_aniso_U_13
_atom_site_aniso_U_12
Br1 0.02358(14) 0.01643(13) 0.03787(16) 0.00341(11) 0.00926(11) 0.00130(10)
Br2 0.02356(14) 0.02234(14) 0.03507(16) 0.00708(11) 0.01165(11) -0.00216(11)
P1 0.0166(3) 0.0211(4) 0.0265(4) 0.0069(3) 0.0041(3) 0.0028(3)
C1 0.0160(12) 0.0148(12) 0.0216(12) 0.0045(10) 0.0033(9) 0.0003(9)
C2 0.0197(13) 0.0158(12) 0.0195(12) 0.0058(10) 0.0000(10) -0.0029(10)
C3 0.0205(13) 0.0192(13) 0.0178(12) 0.0042(10) 0.0031(10) -0.0030(10)
C4 0.0175(12) 0.0165(13) 0.0245(13) 0.0025(10) 0.0040(10) -0.0019(10)
C5 0.0184(12) 0.0180(13) 0.0225(13) 0.0053(10) 0.0002(10) 0.0004(10)
C6 0.0171(12) 0.0155(12) 0.0182(12) 0.0032(10) -0.0001(9) -0.0034(9)
C7 0.0260(15) 0.0286(15) 0.0254(14) 0.0113(12) 0.0013(11) 0.0051(12)
C8 0.0244(14) 0.0278(15) 0.0249(14) 0.0022(12) 0.0058(11) 0.0046(11)
C9 0.0226(13) 0.0207(14) 0.0227(13) 0.0056(11) 0.0029(10) 0.0019(11)
F1 0.0356(10) 0.0247(9) 0.0370(10) 0.0141(8) 0.0076(8) 0.0110(7)
F2 0.0476(11) 0.0467(12) 0.0237(9) 0.0198(8) 0.0095(8) 0.0172(9)
F3 0.0247(9) 0.0444(11) 0.0357(10) 0.0130(9) -0.0082(7) 0.0018(8)
F4 0.0473(13) 0.0500(13) 0.0322(11) -0.0142(10) -0.0019(9) 0.0224(10)
F5 0.0331(12) 0.0555(15) 0.0887(19) -0.0202(13) 0.0355(12) -0.0108(10)
F6 0.0799(18) 0.0652(16) 0.0558(14) 0.0349(13) 0.0371(13) 0.0578(14)
F7 0.0380(10) 0.0217(8) 0.0293(9) 0.0120(7) 0.0114(7) 0.0030(7)
F8 0.0274(9) 0.0424(11) 0.0205(8) 0.0093(7) -0.0033(7) 0.0067(8)
F9 0.0337(9) 0.0233(8) 0.0191(8) 0.0022(6) 0.0034(6) 0.0046(7)
Br3 0.02383(14) 0.02075(14) 0.03386(16) 0.00405(11) 0.01185(11) 0.00507(11)
Br4 0.02775(15) 0.02155(14) 0.02997(15) 0.01275(11) 0.00723(11) 0.00156(11)
P2 0.0179(3) 0.0176(3) 0.0204(3) 0.0037(3) 0.0054(2) -0.0001(2)
C11 0.0151(11) 0.0159(12) 0.0163(11) 0.0050(9) 0.0042(9) 0.0034(9)
C12 0.0177(12) 0.0149(12) 0.0169(12) 0.0029(9) 0.0026(9) 0.0023(9)
C13 0.0198(12) 0.0155(12) 0.0207(12) 0.0038(10) 0.0022(10) -0.0008(10)
C14 0.0189(12) 0.0169(13) 0.0210(12) 0.0040(10) 0.0061(10) 0.0015(10)
C15 0.0210(13) 0.0190(13) 0.0166(12) 0.0014(10) 0.0064(10) 0.0033(10)
C16 0.0169(12) 0.0139(12) 0.0180(12) 0.0010(9) 0.0025(9) 0.0006(9)
C17 0.0235(13) 0.0190(13) 0.0175(12) 0.0026(10) 0.0058(10) -0.0016(10)
C18 0.0279(15) 0.0266(15) 0.0247(14) 0.0008(12) 0.0115(11) -0.0042(12)
C19 0.0231(14) 0.0221(14) 0.0204(13) -0.0011(11) 0.0058(10) -0.0020(11)
F11 0.0363(9) 0.0165(8) 0.0227(8) -0.0005(6) 0.0082(7) 0.0008(7)
F12 0.0277(9) 0.0364(10) 0.0183(8) 0.0032(7) -0.0003(6) -0.0096(7)
F13 0.0318(9) 0.0238(8) 0.0152(7) 0.0050(6) 0.0039(6) -0.0043(7)
F14 0.111(3) 0.083(2) 0.0249(12) -0.0138(12) 0.0347(14) -0.0671(19)
F15 0.079(2) 0.0297(13) 0.0732(19) 0.0032(12) 0.0504(15) -0.0172(12)
F16 0.0306(14) 0.161(4) 0.118(3) 0.101(3) 0.0372(16) 0.0302(17)
F14' 0.111(3) 0.083(2) 0.0249(12) -0.0138(12) 0.0347(14) -0.0671(19)
F15' 0.079(2) 0.0297(13) 0.0732(19) 0.0032(12) 0.0504(15) -0.0172(12)
F16' 0.0306(14) 0.161(4) 0.118(3) 0.101(3) 0.0372(16) 0.0302(17)
F17 0.0311(9) 0.0177(8) 0.0367(9) 0.0038(7) 0.0045(7) -0.0042(7)
F18 0.0198(8) 0.0369(10) 0.0253(8) 0.0036(7) -0.0015(6) -0.0034(7)
F19 0.0366(10) 0.0327(10) 0.0253(9) -0.0118(7) 0.0111(7) -0.0076(8)

loop_
_atom_type_symbol
_atom_type_description
_atom_type_scat_dispersion_real
_atom_type_scat_dispersion_imag
_atom_type_scat_source
C C 0.0033 0.0016 'International Tables Vol C Tables 4.2.6.8 and 6.1.1.4'
H H 0.0000 0.0000 'International Tables Vol C Tables 4.2.6.8 and 6.1.1.4'
F F 0.0171 0.0103 'International Tables Vol C Tables 4.2.6.8 and 6.1.1.4'
P P 0.1023 0.0942 'International Tables Vol C Tables 4.2.6.8 and 6.1.1.4'
Br Br -0.2901 2.4595 'International Tables Vol C Tables 4.2.6.8 and 6.1.1.4'

loop_
_geom_angle_atom_site_label_1
_geom_angle_atom_site_label_2
_geom_angle_atom_site_label_3
_geom_angle
_geom_angle_site_symmetry_1
_geom_angle_site_symmetry_3
_geom_angle_publ_flag
C1 P1 Br2 102.10(8) . . ?
C1 P1 Br1 102.52(9) . . ?
Br2 P1 Br1 105.35(3) . . ?
C2 C1 C6 116.2(2) . . ?
C2 C1 P1 113.59(19) . . ?
C6 C1 P1 129.93(19) . . ?
C3 C2 C1 122.6(2) . . ?
C3 C2 C7 115.3(2) . . ?
C1 C2 C7 122.1(2) . . ?
C4 C3 C2 119.4(2) . . ?
C5 C4 C3 120.1(2) . . ?
C5 C4 C8 120.1(2) . . ?
C3 C4 C8 119.8(2) . . ?
C4 C5 C6 120.7(2) . . ?
C5 C6 C1 120.6(2) . . ?
C5 C6 C9 112.4(2) . . ?
C1 C6 C9 126.9(2) . . ?
F2 C7 F3 106.5(2) . . ?
F2 C7 F1 106.2(2) . . ?
F3 C7 F1 106.8(2) . . ?
F2 C7 C2 111.9(2) . . ?
F3 C7 C2 112.8(2) . . ?
F1 C7 C2 112.2(2) . . ?
F4' C8 F5' 99(2) . . ?
F4' C8 F5 54.4(4) . . ?
F5' C8 F5 130(2) . . ?
F4' C8 F6 54.6(4) . . ?
F5' C8 F6 54.1(4) . . ?
F5 C8 F6 107.8(3) . . ?
F4' C8 F6' 99(2) . . ?
F5' C8 F6' 99(2) . . ?
F5 C8 F6' 53.9(4) . . ?
F6 C8 F6' 130(2) . . ?
F4' C8 F4 129(2) . . ?
F5' C8 F4 54.0(4) . . ?
F5 C8 F4 106.3(2) . . ?
F6 C8 F4 106.7(3) . . ?
F6' C8 F4 53.8(4) . . ?
F4' C8 C4 120(2) . . ?
F5' C8 C4 118(2) . . ?
F5 C8 C4 112.2(2) . . ?
F6 C8 C4 111.7(2) . . ?
F6' C8 C4 118(2) . . ?
F4 C8 C4 111.8(2) . . ?
F9 C9 F8 106.4(2) . . ?
F9 C9 F7 107.5(2) . . ?
F8 C9 F7 106.4(2) . . ?
F9 C9 C6 114.7(2) . . ?
F8 C9 C6 110.2(2) . . ?
F7 C9 C6 111.1(2) . . ?
C11 P2 Br3 103.22(8) . . ?
C11 P2 Br4 102.41(8) . . ?
Br3 P2 Br4 104.90(3) . . ?
C12 C11 C16 116.7(2) . . ?
C12 C11 P2 130.54(18) . . ?
C16 C11 P2 112.55(18) . . ?
C13 C12 C11 120.9(2) . . ?
C13 C12 C17 113.0(2) . . ?
C11 C12 C17 126.0(2) . . ?
C14 C13 C12 120.4(2) . . ?
C15 C14 C13 120.6(2) . . ?
C15 C14 C18 120.8(2) . . ?
C13 C14 C18 118.6(2) . . ?
C14 C15 C16 119.5(2) . . ?
C15 C16 C11 121.8(2) . . ?
C15 C16 C19 115.9(2) . . ?
C11 C16 C19 122.4(2) . . ?
F13 C17 F12 106.8(2) . . ?
F13 C17 F11 107.7(2) . . ?
F12 C17 F11 105.7(2) . . ?
F13 C17 C12 114.1(2) . . ?
F12 C17 C12 111.1(2) . . ?
F11 C17 C12 110.9(2) . . ?
F15' C18 F16' 108.3(7) . . ?
F15' C18 F14' 105.1(8) . . ?
F16' C18 F14' 103.2(8) . . ?
F15' C18 F14 56.4(4) . . ?
F16' C18 F14 54.8(3) . . ?
F14' C18 F14 130.1(9) . . ?
F15' C18 F15 137.0(9) . . ?
F16' C18 F15 54.8(3) . . ?
F14' C18 F15 53.5(3) . . ?
F14 C18 F15 105.7(3) . . ?
F15' C18 F16 56.0(3) . . ?
F16' C18 F16 135.0(9) . . ?
F14' C18 F16 53.7(3) . . ?
F14 C18 F16 107.2(3) . . ?
F15 C18 F16 105.2(3) . . ?
F15' C18 C14 110.7(9) . . ?
F16' C18 C14 112.5(9) . . ?
F14' C18 C14 116.3(9) . . ?
F14 C18 C14 113.5(2) . . ?
F15 C18 C14 112.2(2) . . ?
F16 C18 C14 112.5(3) . . ?
F19 C19 F18 106.0(2) . . ?
F19 C19 F17 106.5(2) . . ?
F18 C19 F17 106.9(2) . . ?
F19 C19 C16 111.9(2) . . ?
F18 C19 C16 113.6(2) . . ?
F17 C19 C16 111.5(2) . . ?

loop_
_geom_bond_atom_site_label_1
_geom_bond_atom_site_label_2
_geom_bond_distance
_geom_bond_site_symmetry_2
_geom_bond_publ_flag
Br1 P1 2.2228(8) . ?
Br2 P1 2.2153(8) . ?
P1 C1 1.879(3) . ?
C1 C2 1.418(4) . ?
C1 C6 1.419(4) . ?
C2 C3 1.387(4) . ?
C2 C7 1.521(4) . ?
C3 C4 1.385(4) . ?
C4 C5 1.384(4) . ?
C4 C8 1.504(4) . ?
C5 C6 1.403(4) . ?
C6 C9 1.522(4) . ?
C7 F2 1.333(3) . ?
C7 F3 1.349(3) . ?
C7 F1 1.351(3) . ?
C8 F4' 1.312(10) . ?
C8 F5' 1.318(10) . ?
C8 F5 1.319(3) . ?
C8 F6 1.320(4) . ?
C8 F6' 1.322(9) . ?
C8 F4 1.326(3) . ?
C9 F9 1.332(3) . ?
C9 F8 1.343(3) . ?
C9 F7 1.348(3) . ?
Br3 P2 2.2166(8) . ?
Br4 P2 2.2194(8) . ?
P2 C11 1.887(3) . ?
C11 C12 1.411(4) . ?
C11 C16 1.419(3) . ?
C12 C13 1.400(3) . ?
C12 C17 1.515(3) . ?
C13 C14 1.383(4) . ?
C14 C15 1.378(4) . ?
C14 C18 1.508(4) . ?
C15 C16 1.397(3) . ?
C16 C19 1.518(4) . ?
C17 F13 1.331(3) . ?
C17 F12 1.343(3) . ?
C17 F11 1.353(3) . ?
C18 F15' 1.286(9) . ?
C18 F16' 1.311(9) . ?
C18 F14' 1.312(9) . ?
C18 F14 1.313(4) . ?
C18 F15 1.323(4) . ?
C18 F16 1.324(4) . ?
C19 F19 1.341(3) . ?
C19 F18 1.342(3) . ?
C19 F17 1.349(3) . ?
